data_1535655
loop_
_publ_author_name
'Huang, F.Q.'
'Deng, B.'
'Ellis, D.E.'
'Ibers, J.A.'

_publ_section_title
;
 Preparation, structures, and band gaps of RbInS2 and RbInSe2
;
_journal_name_full 'Journal of Solid State Chemistry'
_journal_page_first 2128
_journal_page_last 2132
_journal_volume 178
_journal_year 2005
_chemical_formula_sum 'In Rb Se2'
_space_group_IT_number 15
_symmetry_space_group_name_Hall '-C 2yc'
_symmetry_space_group_name_H-M 'C 1 2/c 1'
_cell_angle_alpha 90
_cell_angle_beta 100.16
_cell_angle_gamma 90
_cell_formula_units_Z 16
_cell_length_a 11.477
_cell_length_b 11.471
_cell_length_c 16.186
_cell_volume 2097.515
_citation_journal_id_ASTM JSSCBI
_cod_data_source_file Huang_JSSCBI_2005_1928.cif
_cod_data_source_block In1Rb1Se2
_cod_original_formula_sum 'In1 Rb1 Se2'
_cod_database_code 1535655

loop_
_symmetry_equiv_pos_as_xyz
x,y,z
-x,y,-z+1/2
-x,-y,-z
x,-y,z-1/2
x+1/2,y+1/2,z
-x+1/2,y+1/2,-z+1/2
-x+1/2,-y+1/2,-z
x+1/2,-y+1/2,z-1/2

loop_
_atom_site_label
_atom_site_type_symbol
_atom_site_fract_x
_atom_site_fract_y
_atom_site_fract_z
_atom_site_occupancy
_atom_site_U_iso_or_equiv
Se1 Se-2 0.04739 0.31277 0.43886 1 0.0
In1 In+3 0.10187 0.18821 0.16033 1 0.0
Rb2 Rb+1 0.46503 0.31279 0.11011 1 0.0
Se4 Se-2 0 0.05003 0.25 1 0.0
In2 In+3 0.14671 0.43691 0.33937 1 0.0
Se5 Se-2 0 0.57499 0.25 1 0.0
Rb1 Rb+1 0.28391 0.06242 0.38619 1 0.0
Se3 Se-2 0.26244 0.31245 0.24993 1 0.0
Se2 Se-2 0.20298 0.06226 0.06198 1 0.0
